data_4318453
loop_
_publ_author_name
'Alan K. Brisdon'
'Ian R. Crossley'
'Robin G. Pritchard'
'John E. Warren'

_publ_section_title
;
 Spectroscopic and Structural Assignment of the Absolute Stereochemistry
 in a Series of 1,2-Difluorovinyl Organometalloids. The First
 Crystallographic Characterization and Structural Series of Group 14
 Fluorovinyl Compounds
;
_journal_name_full 'Inorganic Chemistry'
_journal_page_first 4748
_journal_page_last 4755
_journal_paper_doi 10.1021/ic025593o
_journal_volume 41
_journal_year 2002
_chemical_compound_source 'synthesis as described'
_chemical_formula_moiety 'C20 H15 F3 Ge'
_chemical_formula_structural 'C20 H15 F3 GE'
_chemical_formula_sum 'C20 H15 F3 Ge'
_chemical_formula_weight 384.91
_chemical_name_systematic
;
 (trifluorovinyl)triphenylgermanium
;
_space_group_IT_number 2
_symmetry_cell_setting triclinic
_symmetry_Int_Tables_number 2
_symmetry_space_group_name_Hall '-P 1'
_symmetry_space_group_name_H-M 'P -1'
_atom_sites_solution_hydrogens geom
_atom_sites_solution_primary direct
_atom_sites_solution_secondary difmap
_audit_conform_dict_location ftp://ftp.iucr.org/pub/cif_core.dic
_audit_conform_dict_name cif_core.dic
_audit_conform_dict_version 2.2
_audit_creation_date 2001-06-28T15:32:32-00:00
_audit_creation_method 'WinGX routine CIF_UPDATE'
_cell_angle_alpha 103.05(4)
_cell_angle_beta 95.43(3)
_cell_angle_gamma 108.91(2)
_cell_formula_units_Z 4
_cell_length_a 10.087(2)
_cell_length_b 10.338(5)
_cell_length_c 18.704(9)
_cell_measurement_reflns_used 25
_cell_measurement_temperature 150(2)
_cell_measurement_theta_max 13.16
_cell_measurement_theta_min 8.08
_cell_measurement_wavelength 0.71073
_cell_volume 1767.5(13)
_computing_cell_refinement 'CAD4 Express (Enraf Nonius, 1994)'
_computing_data_collection 'CAD4 Express (Enraf Nonius, 1994)'
_computing_data_reduction 'XCAD4 (Harms & Wocadlo, 1995)'
_computing_molecular_graphics 'Ortep-3 for Windows (Farrugia, 1997)'
_computing_publication_material 'WinGX publication routines (Farrugia, 1999)'
_computing_structure_refinement 'SHELXL-97 (Sheldrick, 1997)'
_computing_structure_solution 'SHELXS-97 (Sheldrick, 1990)'
_diffrn_ambient_temperature 293(2)
_diffrn_detector 'scintillation LiI'
_diffrn_detector_dtime 1.195
_diffrn_measured_fraction_theta_full 0.989
_diffrn_measured_fraction_theta_max 0.989
_diffrn_measurement_device '\k-geometry diffractometer'
_diffrn_measurement_device_type 'Enraf Nonius CAD4'
_diffrn_measurement_method 'non-profiled omega/2theta scans'
_diffrn_orient_matrix_type
;
  x-axis points to radiation source
  the matrix is specified in reciprocal space
;
_diffrn_orient_matrix_UB_11 0.8156E-2
_diffrn_orient_matrix_UB_12 0.61739E-1
_diffrn_orient_matrix_UB_13 -0.34782E-1
_diffrn_orient_matrix_UB_21 0.10569
_diffrn_orient_matrix_UB_22 0.25724E-1
_diffrn_orient_matrix_UB_23 0.8826E-2
_diffrn_orient_matrix_UB_31 -0.10148E-1
_diffrn_orient_matrix_UB_32 -0.82803E-1
_diffrn_orient_matrix_UB_33 -0.42779E-1
_diffrn_radiation_monochromator graphite
_diffrn_radiation_probe x-ray
_diffrn_radiation_type MoK\a
_diffrn_radiation_wavelength 0.71073
_diffrn_reflns_av_unetI/netI 0.0849
_diffrn_reflns_limit_h_max 11
_diffrn_reflns_limit_h_min 0
_diffrn_reflns_limit_k_max 11
_diffrn_reflns_limit_k_min -12
_diffrn_reflns_limit_l_max 22
_diffrn_reflns_limit_l_min -22
_diffrn_reflns_number 6534
_diffrn_reflns_theta_full 24.99
_diffrn_reflns_theta_max 24.99
_diffrn_reflns_theta_min 1.14
_diffrn_source 'Enraf Nonius FR590'
_diffrn_standards_decay_% 2
_diffrn_standards_interval_time 60
_diffrn_standards_number 3
_exptl_absorpt_coefficient_mu 1.759
_exptl_absorpt_correction_T_max 0.5873
_exptl_absorpt_correction_T_min 0.1595
_exptl_absorpt_correction_type psi-scan
_exptl_absorpt_process_details
;
North A.C.T., Phillips D.C. & Mathews F.S. (1968) Acta. Cryst. A24, 351
        Number of psi-scan sets used was   3
        Theta correction was applied.
        Averaged transmission function was used.
        No Fourier smoothing was applied.
;
_exptl_crystal_colour colourless
_exptl_crystal_density_diffrn 1.447
_exptl_crystal_density_method 'not measured'
_exptl_crystal_description prism
_exptl_crystal_F_000 776
_exptl_crystal_size_max 0.4
_exptl_crystal_size_mid 0.3
_exptl_crystal_size_min 0.3
_refine_diff_density_max 0.523
_refine_diff_density_min -0.371
_refine_diff_density_rms 0.075
_refine_ls_extinction_method none
_refine_ls_goodness_of_fit_ref 1.003
_refine_ls_hydrogen_treatment mixed
_refine_ls_matrix_type full
_refine_ls_number_parameters 479
_refine_ls_number_reflns 6147
_refine_ls_number_restraints 16
_refine_ls_restrained_S_all 1.003
_refine_ls_R_factor_all 0.1488
_refine_ls_R_factor_gt 0.0648
_refine_ls_shift/su_max 0.001
_refine_ls_shift/su_mean 0
_refine_ls_structure_factor_coef Fsqd
_refine_ls_weighting_details 'calc w=1/[\s^2^(Fo^2^)+(0.0862P)^2^+0.0000P] where P=(Fo^2^+2Fc^2^)/3'
_refine_ls_weighting_scheme calc
_refine_ls_wR_factor_gt 0.139
_refine_ls_wR_factor_ref 0.1716
_reflns_number_gt 3254
_reflns_number_total 6147
_reflns_threshold_expression >2sigma(I)
_cod_data_source_file ic025593o_s1_1.cif
_cod_data_source_block ph3gepfv
_cod_original_cell_volume 1767.4(12)
_cod_database_code 4318453
_exptl_absorpt_factor_mur 0.528
_exptl_absorpt_correction_t_ave 0.4071
_diffrn_standards_decay_corr_max 1.059
_diffrn_standards_decay_corr_min 0.985

loop_
_symmetry_equiv_pos_as_xyz
'x, y, z'
'-x, -y, -z'

loop_
_atom_site_label
_atom_site_type_symbol
_atom_site_fract_x
_atom_site_fract_y
_atom_site_fract_z
_atom_site_U_iso_or_equiv
_atom_site_adp_type
_atom_site_occupancy
_atom_site_calc_flag
_atom_site_refinement_flags
_atom_site_disorder_assembly
_atom_site_disorder_group
Ge1 Ge 0.34126(5) 0.18595(4) 0.07537(3) 0.06313(14) Uani 1 d . . .
Ge31 Ge 0.30760(5) 0.16269(5) 0.44848(3) 0.07367(16) Uani 1 d . . .
F3 F 0.1305(3) 0.3942(4) 0.2188(2) 0.1563(16) Uani 1 d . . .
F2 F 0.2177(4) 0.2319(5) 0.2316(2) 0.1816(17) Uani 1 d . . .
F1 F 0.2016(5) 0.3863(4) 0.0898(3) 0.2112(16) Uani 1 d . . .
F33A F 0.0243(6) 0.3589(7) 0.3954(6) 0.177(4) Uani 0.5 d PD . .
F32A F 0.0298(8) 0.1468(7) 0.3546(4) 0.188(3) Uani 0.5 d PD . .
F31A F 0.2841(8) 0.4434(6) 0.4640(5) 0.142(3) Uani 0.5 d PD . .
F31B F 0.0717(7) 0.4160(7) 0.4201(5) 0.164(3) Uani 0.5 d PD A 1
F32B F 0.2670(10) 0.4497(8) 0.4957(5) 0.183(5) Uani 0.5 d PD A 1
F33B F 0.0203(8) 0.1534(8) 0.3835(5) 0.147(4) Uani 0.5 d PD A 1
C1 C 0.2363(6) 0.2975(5) 0.1274(3) 0.0938(18) Uani 1 d . . .
C2 C 0.1982(6) 0.3087(7) 0.1884(4) 0.117(2) Uani 1 d . . .
C31A C 0.2149(6) 0.2992(8) 0.4359(5) 0.085(4) Uani 0.5 d PD A .
C31B C 0.1631(8) 0.2377(6) 0.4159(6) 0.084(4) Uani 0.5 d PD A 1
C9 C 0.2695(4) 0.1429(4) -0.0308(2) 0.0631(13) Uani 1 d . . .
C10 C 0.3587(4) 0.1361(4) -0.0813(2) 0.0698(13) Uani 1 d . . .
H10 H 0.4554 0.1595 -0.0643 0.084 Uiso 1 calc R . .
C11 C 0.3067(5) 0.0948(5) -0.1573(3) 0.0875(16) Uani 1 d . . .
H11 H 0.3677 0.0883 -0.1911 0.105 Uiso 1 calc R . .
C12 C 0.1643(5) 0.0637(5) -0.1825(3) 0.0862(17) Uani 1 d . . .
H12 H 0.1289 0.037 -0.2334 0.103 Uiso 1 calc R . .
C13 C 0.0756(5) 0.0720(5) -0.1327(3) 0.0860(17) Uani 1 d . . .
H13 H -0.0207 0.0506 -0.1498 0.103 Uiso 1 calc R . .
C14 C 0.1265(4) 0.1113(4) -0.0581(3) 0.0742(14) Uani 1 d . . .
H14 H 0.0645 0.117 -0.0247 0.089 Uiso 1 calc R . .
C32A C 0.0919(7) 0.2740(9) 0.4021(6) 0.102(4) Uani 0.5 d PD A .
C32B C 0.1631(10) 0.3606(7) 0.4421(6) 0.109(5) Uani 0.5 d PD A 1
C3 C 0.3072(4) 0.0097(4) 0.1040(2) 0.0561(12) Uani 1 d . . .
C4 C 0.2366(4) -0.1193(4) 0.0506(2) 0.0672(14) Uani 1 d . . .
H4 H 0.2051 -0.1202 0.0021 0.081 Uiso 1 calc R . .
C5 C 0.2126(5) -0.2463(5) 0.0688(3) 0.0856(17) Uani 1 d . . .
H5 H 0.1651 -0.3319 0.0326 0.103 Uiso 1 calc R . .
C6 C 0.2588(5) -0.2459(5) 0.1402(3) 0.0828(16) Uani 1 d . . .
H6 H 0.2426 -0.3312 0.1527 0.099 Uiso 1 calc R . .
C7 C 0.3280(5) -0.1208(5) 0.1924(3) 0.0778(15) Uani 1 d . . .
H7 H 0.3591 -0.1212 0.2407 0.093 Uiso 1 calc R . .
C8 C 0.3536(4) 0.0073(4) 0.1756(2) 0.0690(14) Uani 1 d . . .
H8 H 0.402 0.092 0.2123 0.083 Uiso 1 calc R . .
C15 C 0.5407(4) 0.3044(4) 0.0993(2) 0.0649(13) Uani 1 d . . .
C16 C 0.5831(6) 0.4401(5) 0.0909(3) 0.0933(19) Uani 1 d . . .
H16 H 0.5145 0.4757 0.0762 0.112 Uiso 1 calc R . .
C17 C 0.7243(6) 0.5235(6) 0.1038(4) 0.121(3) Uani 1 d . . .
H17 H 0.7512 0.613 0.0954 0.146 Uiso 1 calc R . .
C18 C 0.8254(6) 0.4749(6) 0.1290(3) 0.115(2) Uani 1 d . . .
H18 H 0.9212 0.5326 0.1394 0.139 Uiso 1 calc R . .
C19 C 0.7860(5) 0.3408(6) 0.1389(3) 0.100(2) Uani 1 d . . .
H19 H 0.8548 0.3069 0.1553 0.12 Uiso 1 calc R . .
C20 C 0.6452(5) 0.2578(5) 0.1245(3) 0.0787(16) Uani 1 d . . .
H20 H 0.619 0.1675 0.1319 0.094 Uiso 1 calc R . .
C39 C 0.1928(4) -0.0369(5) 0.4146(2) 0.0726(14) Uani 1 d . A .
C40 C 0.1344(5) -0.0987(5) 0.3397(3) 0.0900(18) Uani 1 d . . .
H40 H 0.1478 -0.0426 0.3066 0.108 Uiso 1 calc R A .
C41 C 0.0563(6) -0.2430(6) 0.3132(3) 0.116(2) Uani 1 d . A .
H41 H 0.0171 -0.2827 0.2627 0.139 Uiso 1 calc R . .
C42 C 0.0368(6) -0.3264(7) 0.3609(4) 0.124(3) Uani 1 d . . .
H42 H -0.0155 -0.4232 0.3431 0.149 Uiso 1 calc R A .
C43 C 0.0946(6) -0.2674(6) 0.4354(4) 0.118(2) Uani 1 d . A .
H43 H 0.0821 -0.3247 0.4679 0.141 Uiso 1 calc R . .
C44 C 0.1712(5) -0.1236(5) 0.4624(3) 0.0897(18) Uani 1 d . . .
H44 H 0.2087 -0.0845 0.513 0.108 Uiso 1 calc R A .
C33 C 0.4637(5) 0.1995(4) 0.3960(2) 0.0707(14) Uani 1 d . A .
C34 C 0.5132(5) 0.3186(5) 0.3696(3) 0.0867(17) Uani 1 d . . .
H34 H 0.468 0.3848 0.3768 0.104 Uiso 1 calc R A .
C35 C 0.6283(6) 0.3414(6) 0.3329(3) 0.101(2) Uani 1 d . A .
H35 H 0.6584 0.4217 0.3155 0.121 Uiso 1 calc R . .
C36 C 0.6976(6) 0.2475(6) 0.3221(3) 0.102(2) Uani 1 d . . .
H36 H 0.7755 0.2637 0.2979 0.122 Uiso 1 calc R A .
C37 C 0.6512(5) 0.1295(6) 0.3471(3) 0.0930(17) Uani 1 d . A .
H37 H 0.6979 0.0646 0.3398 0.112 Uiso 1 calc R . .
C38 C 0.5358(5) 0.1045(5) 0.3833(2) 0.0772(15) Uani 1 d . . .
H38 H 0.5058 0.0227 0.3994 0.093 Uiso 1 calc R A .
C45 C 0.3747(5) 0.2261(4) 0.5554(2) 0.0679(13) Uani 1 d . A .
C46 C 0.5199(5) 0.2731(4) 0.5834(2) 0.0743(15) Uani 1 d . . .
H46 H 0.5838 0.272 0.5507 0.089 Uiso 1 calc R A .
C47 C 0.5699(6) 0.3216(5) 0.6597(3) 0.0931(18) Uani 1 d . A .
H47 H 0.6671 0.3537 0.6781 0.112 Uiso 1 calc R . .
C48 C 0.4762(6) 0.3222(5) 0.7078(3) 0.0970(19) Uani 1 d . . .
H48 H 0.5101 0.3547 0.759 0.116 Uiso 1 calc R A .
C49 C 0.3342(6) 0.2758(5) 0.6815(3) 0.0961(18) Uani 1 d . A .
H49 H 0.2708 0.277 0.7145 0.115 Uiso 1 calc R . .
C50 C 0.2838(5) 0.2264(5) 0.6048(3) 0.0797(15) Uani 1 d . . .
H50 H 0.1862 0.1929 0.587 0.096 Uiso 1 calc R A .

loop_
_atom_site_aniso_label
_atom_site_aniso_U_11
_atom_site_aniso_U_22
_atom_site_aniso_U_33
_atom_site_aniso_U_23
_atom_site_aniso_U_13
_atom_site_aniso_U_12
Ge1 0.0665(3) 0.0597(2) 0.0647(3) 0.0197(2) 0.0105(2) 0.0229(2)
Ge31 0.0851(3) 0.0809(3) 0.0630(3) 0.0250(2) 0.0060(2) 0.0384(2)
F3 0.118(2) 0.161(3) 0.167(3) -0.040(2) 0.024(2) 0.0776(19)
F2 0.238(3) 0.255(4) 0.104(3) 0.030(2) 0.032(2) 0.168(3)
F1 0.353(3) 0.201(2) 0.218(4) 0.107(2) 0.139(3) 0.221(2)
F33A 0.129(4) 0.176(6) 0.240(9) 0.052(6) -0.033(5) 0.093(4)
F32A 0.248(6) 0.153(5) 0.120(5) -0.068(4) -0.111(5) 0.127(5)
F31A 0.140(5) 0.088(4) 0.196(7) 0.043(4) 0.004(5) 0.041(4)
F31B 0.245(6) 0.146(4) 0.175(7) 0.062(4) 0.032(6) 0.156(4)
F32B 0.245(9) 0.091(5) 0.162(8) -0.005(5) -0.088(7) 0.054(6)
F33B 0.141(6) 0.125(5) 0.148(7) -0.013(5) -0.041(5) 0.064(5)
C1 0.113(4) 0.080(3) 0.098(4) 0.030(3) 0.022(3) 0.040(3)
C2 0.110(4) 0.153(5) 0.090(4) 0.010(4) -0.003(3) 0.072(3)
C31A 0.058(5) 0.087(6) 0.104(7) 0.040(5) -0.014(5) 0.018(5)
C31B 0.084(7) 0.057(5) 0.104(8) 0.021(5) -0.001(6) 0.022(5)
C9 0.066(2) 0.060(2) 0.068(3) 0.0242(19) 0.007(2) 0.0260(19)
C10 0.066(2) 0.101(3) 0.057(2) 0.029(2) 0.010(2) 0.044(2)
C11 0.090(3) 0.104(3) 0.078(3) 0.027(3) 0.015(3) 0.045(3)
C12 0.093(3) 0.092(3) 0.068(3) 0.030(2) -0.002(3) 0.023(3)
C13 0.063(3) 0.102(3) 0.086(3) 0.037(3) -0.002(3) 0.017(3)
C14 0.054(2) 0.085(3) 0.087(3) 0.041(2) 0.015(2) 0.016(2)
C32A 0.110(8) 0.093(7) 0.102(9) 0.013(6) -0.016(7) 0.053(6)
C32B 0.118(10) 0.108(9) 0.088(8) 0.035(7) -0.007(7) 0.024(8)
C3 0.055(2) 0.054(2) 0.056(2) 0.0140(18) 0.0079(19) 0.0181(18)
C4 0.077(3) 0.068(2) 0.052(2) 0.016(2) 0.008(2) 0.021(2)
C5 0.096(3) 0.056(3) 0.086(3) 0.012(2) 0.000(3) 0.014(2)
C6 0.094(3) 0.072(3) 0.090(3) 0.036(2) 0.017(3) 0.030(2)
C7 0.078(3) 0.087(3) 0.072(3) 0.033(2) 0.010(2) 0.028(2)
C8 0.076(3) 0.068(2) 0.063(3) 0.020(2) 0.009(2) 0.026(2)
C15 0.073(3) 0.052(2) 0.058(3) 0.0052(19) 0.009(2) 0.015(2)
C16 0.094(3) 0.062(3) 0.107(4) 0.016(3) 0.006(3) 0.014(3)
C17 0.115(5) 0.076(3) 0.140(5) 0.028(3) 0.017(4) -0.006(3)
C18 0.075(4) 0.116(5) 0.089(4) -0.002(4) -0.002(3) -0.028(3)
C19 0.063(3) 0.140(4) 0.074(3) 0.022(3) 0.007(3) 0.015(3)
C20 0.069(3) 0.080(3) 0.083(3) 0.030(2) 0.015(2) 0.016(2)
C39 0.072(3) 0.087(3) 0.058(3) 0.018(2) 0.011(2) 0.030(2)
C40 0.093(3) 0.095(3) 0.076(3) 0.017(3) 0.014(3) 0.030(3)
C41 0.117(4) 0.128(5) 0.082(4) 0.001(3) 0.006(3) 0.039(4)
C42 0.098(4) 0.099(4) 0.154(6) 0.007(4) 0.022(4) 0.026(3)
C43 0.113(4) 0.090(3) 0.150(5) 0.045(4) 0.019(4) 0.028(3)
C44 0.101(3) 0.088(3) 0.075(3) 0.025(3) 0.015(3) 0.026(3)
C33 0.079(3) 0.065(2) 0.061(3) 0.020(2) -0.006(2) 0.020(2)
C34 0.100(3) 0.078(3) 0.082(3) 0.024(2) 0.011(3) 0.031(3)
C35 0.108(4) 0.088(3) 0.099(4) 0.040(3) 0.023(3) 0.014(3)
C36 0.095(4) 0.116(4) 0.079(4) 0.028(3) 0.003(3) 0.022(3)
C37 0.098(3) 0.113(3) 0.075(3) 0.023(3) 0.006(3) 0.050(3)
C38 0.103(3) 0.088(3) 0.054(3) 0.027(2) 0.012(2) 0.047(2)
C45 0.074(3) 0.067(2) 0.065(3) 0.026(2) 0.006(2) 0.025(2)
C46 0.094(3) 0.064(2) 0.061(3) 0.015(2) 0.014(2) 0.025(2)
C47 0.103(3) 0.097(3) 0.074(3) 0.020(3) 0.002(3) 0.036(3)
C48 0.138(4) 0.088(3) 0.062(3) 0.015(2) -0.002(3) 0.046(3)
C49 0.129(4) 0.109(3) 0.065(3) 0.029(3) 0.025(3) 0.056(3)
C50 0.081(3) 0.099(3) 0.069(3) 0.033(2) 0.018(2) 0.037(2)

loop_
_atom_type_symbol
_atom_type_description
_atom_type_scat_dispersion_real
_atom_type_scat_dispersion_imag
_atom_type_scat_source
C C 0.0033 0.0016 'International Tables Vol C Tables 4.2.6.8 and 6.1.1.4'
H H 0 0 'International Tables Vol C Tables 4.2.6.8 and 6.1.1.4'
F F 0.0171 0.0103 'International Tables Vol C Tables 4.2.6.8 and 6.1.1.4'
Ge Ge 0.1547 1.8001 'International Tables Vol C Tables 4.2.6.8 and 6.1.1.4'

loop_
_geom_angle_atom_site_label_1
_geom_angle_atom_site_label_2
_geom_angle_atom_site_label_3
_geom_angle
_geom_angle_site_symmetry_1
_geom_angle_site_symmetry_3
_geom_angle_publ_flag
C15 Ge1 C9 110.41(18) . . ?
C15 Ge1 C3 112.00(18) . . ?
C9 Ge1 C3 109.62(16) . . ?
C15 Ge1 C1 107.41(19) . . ?
C9 Ge1 C1 106.4(2) . . ?
C3 Ge1 C1 110.9(2) . . ?
C33 Ge31 C39 109.07(19) . . ?
C33 Ge31 C45 111.02(18) . . ?
C39 Ge31 C45 112.33(19) . . ?
C33 Ge31 C31B 112.4(3) . . ?
C39 Ge31 C31B 98.1(2) . . ?
C45 Ge31 C31B 113.2(3) . . ?
C33 Ge31 C31A 105.8(3) . . ?
C39 Ge31 C31A 117.7(2) . . ?
C45 Ge31 C31A 100.5(3) . . ?
C31B Ge31 C31A 19.8(2) . . ?
F33B F33A C32A 95.9(11) . . ?
F33B F33A C32B 55.4(9) . . ?
C32A F33A C32B 40.6(4) . . ?
F31B F32A C32A 62.2(11) . . ?
F31B F32A C31B 64.8(11) . . ?
C32A F32A C31B 37.6(5) . . ?
F32B F31A C32B 84.6(12) . . ?
F32B F31A C31A 98.0(12) . . ?
C32B F31A C31A 42.0(5) . . ?
F33A F33B C32B 100.0(11) . . ?
F31A F32B C32B 66.9(10) . . ?
F31A F32B C31A 59.0(9) . . ?
C32B F32B C31A 36.2(5) . . ?
F32A F31B C32A 93.2(14) . . ?
F32A F31B C31B 94.5(13) . . ?
C32A F31B C31B 42.1(5) . . ?
C2 C1 F1 112.1(6) . . ?
C2 C1 Ge1 133.3(5) . . ?
F1 C1 Ge1 114.6(4) . . ?
C1 C2 F2 121.7(6) . . ?
C1 C2 F3 127.2(7) . . ?
F2 C2 F3 111.0(6) . . ?
C32B C31A C32A 53.6(7) . . ?
C32B C31A F31A 59.5(7) . . ?
C32A C31A F31A 109.8(8) . . ?
C32B C31A F32B 55.4(7) . . ?
C32A C31A F32B 108.9(8) . . ?
F31A C31A F32B 23.0(6) . . ?
C32B C31A Ge31 164.5(12) . . ?
C32A C31A Ge31 128.3(6) . . ?
F31A C31A Ge31 121.9(5) . . ?
F32B C31A Ge31 118.9(5) . . ?
C32A C31B C32B 53.4(7) . . ?
C32A C31B F31B 55.4(7) . . ?
C32B C31B F31B 105.6(8) . . ?
C32A C31B F32A 57.9(7) . . ?
C32B C31B F32A 111.3(8) . . ?
F31B C31B F32A 20.7(6) . . ?
C32A C31B Ge31 177.6(13) . . ?
C32B C31B Ge31 125.8(7) . . ?
F31B C31B Ge31 124.3(5) . . ?
F32A C31B Ge31 122.9(5) . . ?
C10 C9 C14 118.1(4) . . ?
C10 C9 Ge1 120.3(3) . . ?
C14 C9 Ge1 121.5(3) . . ?
C9 C10 C11 120.8(4) . . ?
C12 C11 C10 119.6(5) . . ?
C13 C12 C11 119.8(5) . . ?
C12 C13 C14 120.5(5) . . ?
C13 C14 C9 121.1(5) . . ?
C31B C32A F31B 82.5(9) . . ?
C31B C32A C31A 32.1(5) . . ?
F31B C32A C31A 114.0(9) . . ?
C31B C32A F33A 162.6(9) . . ?
F31B C32A F33A 114.4(7) . . ?
C31A C32A F33A 130.5(8) . . ?
C31B C32A F32A 84.5(8) . . ?
F31B C32A F32A 24.6(7) . . ?
C31A C32A F32A 115.7(8) . . ?
F33A C32A F32A 112.5(7) . . ?
C31A C32B F31A 78.5(8) . . ?
C31A C32B C31B 32.0(5) . . ?
F31A C32B C31B 110.0(9) . . ?
C31A C32B F32B 88.3(9) . . ?
F31A C32B F32B 28.5(7) . . ?
C31B C32B F32B 118.9(9) . . ?
C31A C32B F33B 155.1(12) . . ?
F31A C32B F33B 114.8(8) . . ?
C31B C32B F33B 127.6(8) . . ?
F32B C32B F33B 113.5(7) . . ?
C31A C32B F33A 132.8(9) . . ?
F31A C32B F33A 135.8(9) . . ?
C31B C32B F33A 103.0(7) . . ?
F32B C32B F33A 138.1(8) . . ?
F33B C32B F33A 24.7(4) . . ?
C8 C3 C4 118.2(4) . . ?
C8 C3 Ge1 122.5(3) . . ?
C4 C3 Ge1 119.3(3) . . ?
C5 C4 C3 120.8(4) . . ?
C6 C5 C4 120.0(4) . . ?
C7 C6 C5 119.6(5) . . ?
C6 C7 C8 121.6(5) . . ?
C7 C8 C3 119.9(4) . . ?
C16 C15 C20 117.6(4) . . ?
C16 C15 Ge1 120.2(4) . . ?
C20 C15 Ge1 122.2(3) . . ?
C17 C16 C15 121.3(5) . . ?
C18 C17 C16 119.8(6) . . ?
C17 C18 C19 120.1(5) . . ?
C20 C19 C18 119.5(6) . . ?
C19 C20 C15 121.6(5) . . ?
C40 C39 C46 118.0(4) . . ?
C40 C39 Ge31 119.7(4) . . ?
C44 C39 Ge31 122.2(3) . . ?
C39 C40 C41 121.0(5) . . ?
C42 C41 C40 120.1(5) . . ?
C41 C42 C43 119.9(6) . . ?
C42 C43 C44 120.4(6) . . ?
C43 C44 C39 120.6(5) . . ?
C34 C33 C38 116.3(5) . . ?
C34 C33 Ge31 123.9(4) . . ?
C38 C33 Ge31 119.8(3) . . ?
C35 C34 C33 121.6(5) . . ?
C36 C35 C34 120.7(5) . . ?
C35 C36 C37 119.0(6) . . ?
C36 C37 C38 121.0(6) . . ?
C37 C38 C33 121.3(5) . . ?
C66 C45 C46 118.3(4) . . ?
C50 C45 Ge31 122.1(3) . . ?
C46 C45 Ge31 119.6(3) . . ?
C47 C46 C45 120.3(5) . . ?
C48 C47 C46 120.0(5) . . ?
C49 C48 C47 120.5(5) . . ?
C48 C49 C50 119.6(5) . . ?
C45 C50 C49 121.3(5) . . ?

loop_
_geom_bond_atom_site_label_1
_geom_bond_atom_site_label_2
_geom_bond_distance
_geom_bond_site_symmetry_2
_geom_bond_publ_flag
Ge1 C15 1.932(4) . ?
Ge1 C9 1.946(4) . ?
Ge1 C3 1.947(4) . ?
Ge1 C1 1.969(6) . ?
Ge31 C33 1.913(5) . ?
Ge31 C39 1.929(4) . ?
Ge31 C45 1.938(4) . ?
Ge31 C31B 1.968(8) . ?
Ge31 C31A 1.971(8) . ?
F3 C2 1.345(7) . ?
F2 C2 1.298(8) . ?
F1 C1 1.383(7) . ?
F33A F33B 0.666(9) . ?
F33A C32A 1.293(10) . ?
F33A C32B 1.572(12) . ?
F32A F31B 0.551(14) . ?
F32A C32A 1.321(9) . ?
F32A C31B 1.552(10) . ?
F31A F32B 0.627(15) . ?
F31A C32B 1.208(10) . ?
F31A C31A 1.373(9) . ?
F33B C32B 1.313(10) . ?
F32B C32B 1.308(9) . ?
F32B C31A 1.587(11) . ?
F31B C32A 1.170(10) . ?
F31B C31B 1.409(9) . ?
C1 C2 1.230(8) . ?
C31A C32B 0.938(12) . ?
C31A C32A 1.255(7) . ?
C31B C32A 0.952(11) . ?
C31B C32B 1.254(8) . ?
C9 C10 1.370(6) . ?
C9 C14 1.388(6) . ?
C10 C11 1.386(6) . ?
C11 C12 1.375(6) . ?
C12 C13 1.359(7) . ?
C13 C14 1.361(6) . ?
C3 C8 1.385(6) . ?
C3 C4 1.390(5) . ?
C4 C5 1.381(6) . ?
C5 C6 1.372(7) . ?
C6 C7 1.352(6) . ?
C7 C8 1.378(6) . ?
C15 C16 1.378(6) . ?
C15 C20 1.380(7) . ?
C16 C17 1.369(7) . ?
C17 C18 1.366(9) . ?
C18 C19 1.374(8) . ?
C19 C20 1.363(6) . ?
C39 C40 1.384(6) . ?
C39 C44 1.386(7) . ?
C40 C41 1.386(7) . ?
C41 C42 1.359(9) . ?
C42 C43 1.374(9) . ?
C43 C44 1.380(7) . ?
C33 C34 1.390(6) . ?
C33 C38 1.393(7) . ?
C34 C35 1.386(7) . ?
C35 C36 1.360(8) . ?
C36 C37 1.363(8) . ?
C37 C38 1.382(7) . ?
C45 C50 1.362(6) . ?
C45 C46 1.391(6) . ?
C46 C47 1.385(6) . ?
C47 C48 1.366(8) . ?
C48 C49 1.356(7) . ?
C49 C50 1.393(6) . ?

loop_
_geom_torsion_atom_site_label_1
_geom_torsion_atom_site_label_2
_geom_torsion_atom_site_label_3
_geom_torsion_atom_site_label_4
_geom_torsion
_geom_torsion_site_symmetry_1
_geom_torsion_site_symmetry_2
_geom_torsion_site_symmetry_3
_geom_torsion_site_symmetry_4
_geom_torsion_publ_flag
C32A F33A F33B C32B -1.9(13) . . . . ?
C31A F31A F32B C32B -39.9(6) . . . . ?
C32B F31A F32B C31A 39.9(6) . . . . ?
C31B F32A F31B C32A 42.1(5) . . . . ?
C32A F32A F31B C31B -42.1(5) . . . . ?
C15 Ge1 C1 C2 -92.9(6) . . . . ?
C9 Ge1 C1 C2 148.9(5) . . . . ?
C3 Ge1 C1 C2 29.8(6) . . . . ?
C15 Ge1 C1 F1 84.4(4) . . . . ?
C9 Ge1 C1 F1 -33.9(4) . . . . ?
C3 Ge1 C1 F1 -153.0(3) . . . . ?
F1 C1 C2 F2 178.3(5) . . . . ?
Ge1 C1 C2 F2 -4.4(9) . . . . ?
F1 C1 C2 F3 0.0(8) . . . . ?
Ge1 C1 C2 F3 177.3(4) . . . . ?
F32B F31A C31A C32B 72.7(16) . . . . ?
F32B F31A C31A C32A 92.0(16) . . . . ?
C32B F31A C31A C32A 19.3(11) . . . . ?
C32B F31A C31A F32B -72.7(16) . . . . ?
F32B F31A C31A Ge31 -89.3(15) . . . . ?
C32B F31A C31A Ge31 -161.9(14) . . . . ?
F31A F32B C31A C32B -92.6(17) . . . . ?
F31A F32B C31A C32A -96.2(16) . . . . ?
C32B F32B C31A C32A -3.6(11) . . . . ?
C32B F32B C31A F31A 92.6(17) . . . . ?
F31A F32B C31A Ge31 104.4(14) . . . . ?
C32B F32B C31A Ge31 -163.0(14) . . . . ?
C33 Ge31 C31A C32B -154(3) . . . . ?
C39 Ge31 C31A C32B 84(3) . . . . ?
C45 Ge31 C31A C32B -39(3) . . . . ?
C31B Ge31 C31A C32B 93(3) . . . . ?
C33 Ge31 C31A C32A 114.9(10) . . . . ?
C39 Ge31 C31A C32A -7.3(12) . . . . ?
C45 Ge31 C31A C32A -129.5(10) . . . . ?
C31B Ge31 C31A C32A 2.3(12) . . . . ?
C33 Ge31 C31A F31A -63.6(9) . . . . ?
C39 Ge31 C31A F31A 174.2(7) . . . . ?
C45 Ge31 C31A F31A 52.0(9) . . . . ?
C31B Ge31 C31A F31A -176(2) . . . . ?
C33 Ge31 C31A F32B -90.2(7) . . . . ?
C39 Ge31 C31A F32B 147.7(6) . . . . ?
C45 Ge31 C31A F32B 25.4(7) . . . . ?
C31B Ge31 C31A F32B 157.3(18) . . . . ?
F32A F31B C31B C32A 89.8(18) . . . . ?
F32A F31B C31B C32B 109.3(17) . . . . ?
C32A F31B C31B C32B 19.5(11) . . . . ?
C32A F31B C31B F32A -89.8(18) . . . . ?
F32A F31B C31B Ge31 -93.1(17) . . . . ?
C32A F31B C31B Ge31 177.1(15) . . . . ?
F31B F32A C31B C32A -76.5(18) . . . . ?
F31B F32A C31B C32B -77.5(17) . . . . ?
C32A F32A C31B C32B -1.0(11) . . . . ?
C32A F32A C31B F31B 76.5(18) . . . . ?
F31B F32A C31B Ge31 100.8(16) . . . . ?
C32A F32A C31B Ge31 177.3(14) . . . . ?
C33 Ge31 C31B C32A -158(17) . . . . ?
C39 Ge31 C31B C32A 87(17) . . . . ?
C45 Ge31 C31B C32A -31(17) . . . . ?
C31A Ge31 C31B C32A -84(17) . . . . ?
C33 Ge31 C31B C32B -88.2(11) . . . . ?
C39 Ge31 C31B C32B 157.2(11) . . . . ?
C45 Ge31 C31B C32B 38.6(12) . . . . ?
C31A Ge31 C31B C32B -14.3(12) . . . . ?
C33 Ge31 C31B F31B 118.6(9) . . . . ?
C39 Ge31 C31B F31B 4.0(10) . . . . ?
C45 Ge31 C31B F31B -114.5(9) . . . . ?
C31A Ge31 C31B F31B -167(2) . . . . ?
C33 Ge31 C31B F32A 93.7(8) . . . . ?
C39 Ge31 C31B F32A -20.8(8) . . . . ?
C45 Ge31 C31B F32A -139.4(7) . . . . ?
C31A Ge31 C31B F32A 168(2) . . . . ?
C15 Ge1 C9 C10 29.5(4) . . . . ?
C3 Ge1 C9 C10 -94.4(4) . . . . ?
C1 Ge1 C9 C10 145.7(4) . . . . ?
C15 Ge1 C9 C14 -153.9(3) . . . . ?
C3 Ge1 C9 C14 82.2(4) . . . . ?
C1 Ge1 C9 C14 -37.7(4) . . . . ?
C14 C9 C10 C11 -1.8(7) . . . . ?
Ge1 C9 C10 C11 175.0(3) . . . . ?
C9 C10 C11 C12 1.6(7) . . . . ?
C10 C11 C12 C13 -0.7(7) . . . . ?
C11 C12 C13 C14 0.2(8) . . . . ?
C12 C13 C14 C9 -0.4(7) . . . . ?
C10 C9 C14 C13 1.2(7) . . . . ?
Ge1 C9 C14 C13 -175.5(4) . . . . ?
C32B C31B C32A F31B -156.4(13) . . . . ?
F32A C31B C32A F31B 24.7(7) . . . . ?
Ge31 C31B C32A F31B -85(17) . . . . ?
C32B C31B C32A C31A 12.2(17) . . . . ?
F31B C31B C32A C31A 168.6(17) . . . . ?
F32A C31B C32A C31A -166.7(16) . . . . ?
Ge31 C31B C32A C31A 84(17) . . . . ?
C32B C31B C32A F33A 10(5) . . . . ?
F31B C31B C32A F33A 167(5) . . . . ?
F32A C31B C32A F33A -169(5) . . . . ?
Ge31 C31B C32A F33A 82(18) . . . . ?
C32B C31B C32A F32A 178.9(13) . . . . ?
F31B C31B C32A F32A -24.7(7) . . . . ?
Ge31 C31B C32A F32A -110(17) . . . . ?
F32A F31B C32A C31B -93.2(18) . . . . ?
F32A F31B C32A C31A -99.7(18) . . . . ?
C31B F31B C32A C31A -6.6(10) . . . . ?
F32A F31B C32A F33A 91.1(18) . . . . ?
C31B F31B C32A F33A -175.7(17) . . . . ?
C31B F31B C32A F32A 93.2(18) . . . . ?
C32B C31A C32A C31B -164(2) . . . . ?
F31A C31A C32A C31B 176(2) . . . . ?
F32B C31A C32A C31B -160(2) . . . . ?
Ge31 C31A C32A C31B -3.0(16) . . . . ?
C32B C31A C32A F31B -151.2(17) . . . . ?
F31A C31A C32A F31B -172.0(10) . . . . ?
F32B C31A C32A F31B -147.6(10) . . . . ?
Ge31 C31A C32A F31B 9.4(17) . . . . ?
C32B C31A C32A F33A 15.7(16) . . . . ?
F31A C31A C32A F33A -5.1(18) . . . . ?
F32B C31A C32A F33A 19.3(17) . . . . ?
Ge31 C31A C32A F33A 176.3(10) . . . . ?
C32B C31A C32A F32A -178.4(16) . . . . ?
F31A C31A C32A F32A 160.9(10) . . . . ?
F32B C31A C32A F32A -174.7(9) . . . . ?
Ge31 C31A C32A F32A -17.8(16) . . . . ?
F33B F33A C32A C31B -8(5) . . . . ?
C32B F33A C32A C31B -10(4) . . . . ?
F33B F33A C32A F31B 157.8(15) . . . . ?
C32B F33A C32A F31B 155.4(17) . . . . ?
F33B F33A C32A C31A -9(2) . . . . ?
C32B F33A C32A C31A -11.5(12) . . . . ?
F33B F33A C32A F32A -175.4(15) . . . . ?
C32B F33A C32A F32A -177.8(16) . . . . ?
F31B F32A C32A C31B 84.0(18) . . . . ?
C31B F32A C32A F31B -84.0(18) . . . . ?
F31B F32A C32A C31A 91.8(18) . . . . ?
C31B F32A C32A C31A 7.8(9) . . . . ?
F31B F32A C32A F33A -99.7(18) . . . . ?
C31B F32A C32A F33A 176.3(16) . . . . ?
C32A C31A C32B F31A -157.2(13) . . . . ?
F32B C31A C32B F31A 27.0(7) . . . . ?
Ge31 C31A C32B F31A 100(3) . . . . ?
C32A C31A C32B C31B 12.4(18) . . . . ?
F31A C31A C32B C31B 169.6(17) . . . . ?
F32B C31A C32B C31B -163.4(16) . . . . ?
Ge31 C31A C32B C31B -90(3) . . . . ?
C32A C31A C32B F32B 175.8(13) . . . . ?
F31A C31A C32B F32B -27.0(7) . . . . ?
Ge31 C31A C32B F32B 73(3) . . . . ?
C32A C31A C32B F33B -32(3) . . . . ?
F31A C31A C32B F33B 125(3) . . . . ?
F32B C31A C32B F33B 152(3) . . . . ?
Ge31 C31A C32B F33B -135(3) . . . . ?
C32A C31A C32B F33A -13.3(12) . . . . ?
F31A C31A C32B F33A 143.9(18) . . . . ?
F32B C31A C32B F33A 170.9(19) . . . . ?
Ge31 C31A C32B F33A -116(3) . . . . ?
F32B F31A C32B C31A -108.3(16) . . . . ?
F32B F31A C32B C31B -114.1(15) . . . . ?
C31A F31A C32B C31B -5.8(9) . . . . ?
C31A F31A C32B F32B 108.3(16) . . . . ?
F32B F31A C32B F33B 94.0(16) . . . . ?
C31A F31A C32B F33B -157.7(17) . . . . ?
F32B F31A C32B F33A 110.1(18) . . . . ?
C31A F31A C32B F33A -141.7(19) . . . . ?
C32A C31B C32B C31A -164(2) . . . . ?
F31B C31B C32B C31A 176(2) . . . . ?
F32A C31B C32B C31A -162(2) . . . . ?
Ge31 C31B C32B C31A 19.3(16) . . . . ?
C32A C31B C32B F31A -152.7(16) . . . . ?
F31B C31B C32B F31A -172.7(10) . . . . ?
F32A C31B C32B F31A -151.7(9) . . . . ?
Ge31 C31B C32B F31A 30.1(16) . . . . ?
C32A C31B C32B F32B 177.4(17) . . . . ?
F31B C31B C32B F32B 157.4(11) . . . . ?
F32A C31B C32B F32B 178.4(10) . . . . ?
Ge31 C31B C32B F32B 0.2(17) . . . . ?
C32A C31B C32B F33B -5.4(14) . . . . ?
F31B C31B C32B F33B -25.4(17) . . . . ?
F32A C31B C32B F33B -4.3(17) . . . . ?
Ge31 C31B C32B F33B 177.4(9) . . . . ?
C32A C31B C32B F33A -2.6(11) . . . . ?
F31B C31B C32B F33A -22.6(12) . . . . ?
F32A C31B C32B F33A -1.6(12) . . . . ?
Ge31 C31B C32B F33A -179.8(7) . . . . ?
F31A F32B C32B C31A 68.6(15) . . . . ?
C31A F32B C32B F31A -68.6(15) . . . . ?
F31A F32B C32B C31B 78.5(17) . . . . ?
C31A F32B C32B C31B 10.0(9) . . . . ?
F31A F32B C32B F33B -99.0(16) . . . . ?
C31A F32B C32B F33B -167.6(17) . . . . ?
F31A F32B C32B F33A -101.4(19) . . . . ?
C31A F32B C32B F33A -170(2) . . . . ?
F33A F33B C32B C31A 34(3) . . . . ?
F33A F33B C32B F31A 152.5(15) . . . . ?
F33A F33B C32B C31B 6(2) . . . . ?
F33A F33B C32B F32B -176.2(15) . . . . ?
F33B F33A C32B C31A -161(2) . . . . ?
C32A F33A C32B C31A 16.0(15) . . . . ?
F33B F33A C32B F31A -37(2) . . . . ?
C32A F33A C32B F31A 140.1(19) . . . . ?
F33B F33A C32B C31B -174.7(17) . . . . ?
C32A F33A C32B C31B 2.4(10) . . . . ?
F33B F33A C32B F32B 5(2) . . . . ?
C32A F33A C32B F32B -178(2) . . . . ?
C32A F33A C32B F33B 177(2) . . . . ?
C15 Ge1 C3 C8 53.7(4) . . . . ?
C9 Ge1 C3 C8 176.6(3) . . . . ?
C1 Ge1 C3 C8 -66.3(4) . . . . ?
C15 Ge1 C3 C4 -124.8(3) . . . . ?
C9 Ge1 C3 C4 -1.9(4) . . . . ?
C1 Ge1 C3 C4 115.3(4) . . . . ?
C8 C3 C4 C5 0.5(7) . . . . ?
Ge1 C3 C4 C5 179.0(4) . . . . ?
C3 C4 C5 C6 -0.1(7) . . . . ?
C4 C5 C6 C7 -0.2(8) . . . . ?
C5 C6 C7 C8 0.0(8) . . . . ?
C6 C7 C8 C3 0.4(7) . . . . ?
C4 C3 C8 C7 -0.7(6) . . . . ?
Ge1 C3 C8 C7 -179.1(3) . . . . ?
C9 Ge1 C15 C16 64.9(4) . . . . ?
C9 Ge1 C15 C16 -172.7(4) . . . . ?
C1 Ge1 C15 C16 -50.7(4) . . . . ?
C9 Ge1 C15 C20 -114.6(4) . . . . ?
C3 Ge1 C15 C20 7.9(4) . . . . ?
C1 Ge1 C15 C20 129.9(4) . . . . ?
C20 C15 C16 C17 2.9(8) . . . . ?
Ge1 C15 C16 C17 -176.6(4) . . . . ?
C15 C16 C17 C18 -3.2(9) . . . . ?
C16 C17 C18 C19 2.2(9) . . . . ?
C17 C18 C19 C20 -1.0(9) . . . . ?
C18 C19 C20 C15 0.7(8) . . . . ?
C16 C15 C20 C19 -1.6(7) . . . . ?
Ge1 C15 C20 C19 177.8(4) . . . . ?
C33 Ge31 C39 C40 -57.5(4) . . . . ?
C45 Ge31 C39 C40 178.9(4) . . . . ?
C31B Ge31 C39 C40 59.7(5) . . . . ?
C31A Ge31 C39 C40 62.9(5) . . . . ?
C33 Ge31 C39 C44 119.5(4) . . . . ?
C43 Ge31 C39 C44 -4.1(5) . . . . ?
C31B Ge31 C39 C44 -123.3(5) . . . . ?
C31A Ge31 C39 C44 -120.1(5) . . . . ?
C44 C39 C40 C41 0.2(8) . . . . ?
Ge31 C39 C40 C41 177.4(4) . . . . ?
C39 C40 C41 C42 -0.5(9) . . . . ?
C40 C41 C42 C43 0.1(10) . . . . ?
C41 C42 C43 C44 0.6(10) . . . . ?
C42 C43 C44 C39 -0.9(9) . . . . ?
C40 C39 C44 C43 0.5(8) . . . . ?
Ge31 C39 C44 C43 -176.6(4) . . . . ?
C39 Ge31 C33 C34 139.6(4) . . . . ?
C43 Ge31 C33 C34 -96.2(4) . . . . ?
C31B Ge31 C33 C34 31.8(4) . . . . ?
C31A Ge31 C33 C34 12.1(4) . . . . ?
C39 Ge31 C33 C38 -41.4(4) . . . . ?
C45 Ge31 C33 C38 82.9(4) . . . . ?
C31B Ge31 C33 C38 -149.1(4) . . . . ?
C31A Ge31 C33 C38 -168.9(4) . . . . ?
C38 C33 C34 C35 -0.1(6) . . . . ?
Ge31 C33 C34 C35 179.0(4) . . . . ?
C33 C34 C35 C36 -0.6(7) . . . . ?
C34 C35 C36 C37 0.8(8) . . . . ?
C35 C36 C37 C38 -0.2(7) . . . . ?
C36 C37 C38 C33 -0.6(7) . . . . ?
C34 C33 C38 C37 0.7(6) . . . . ?
Ge31 C33 C38 C37 -178.4(3) . . . . ?
C33 Ge31 C45 C50 172.4(4) . . . . ?
C39 Ge31 C45 C50 -65.2(4) . . . . ?
C31B Ge31 C45 C50 44.9(5) . . . . ?
C31A Ge31 C45 C50 60.8(4) . . . . ?
C33 Ge31 C45 C46 -7.6(4) . . . . ?
C39 Ge31 C45 C46 114.9(4) . . . . ?
C31B Ge31 C45 C46 -135.1(4) . . . . ?
C31A Ge31 C45 C46 -119.2(4) . . . . ?
C50 C45 C46 C47 -1.4(7) . . . . ?
Ge31 C45 C46 C47 178.6(4) . . . . ?
C45 C46 C47 C48 0.6(8) . . . . ?
C46 C47 C48 C49 -0.1(8) . . . . ?
C63 C48 C49 C50 0.4(8) . . . . ?
C46 C45 C50 C49 1.7(7) . . . . ?
Ge31 C45 C50 C49 -178.3(4) . . . . ?
C48 C49 C50 C45 -1.3(8) . . . . ?
